data_7125343
loop_
_publ_author_name
'Zhuo, Zhixing'
'Zhang, Chen'
'Luo, Yunjie'
'Wang, Yaorong'
'Yao, Yingming'
'Yuan, Dan'
'Cui, Dongmei'

_publ_section_title
;
 Stereo-selectivity switchable ROP of rac-\b-butyrolactone initiated by
 salan-ligated rare-earth metal amide complexes: the key role of the
 substituents on ligand frameworks.
;
_journal_issue 85
_journal_name_full 'Chemical communications (Cambridge, England)'
_journal_page_first 11998
_journal_page_last 12001
_journal_paper_doi 10.1039/c8cc05469j
_journal_volume 54
_journal_year 2018
_chemical_formula_sum 'C44 H60 N2 O2'
_chemical_formula_weight 648.94
_space_group_crystal_system monoclinic
_space_group_IT_number 15
_space_group_name_Hall '-I 2yc'
_space_group_name_H-M_alt 'I 1 2/c 1'
_atom_sites_solution_hydrogens mixed
_audit_creation_method SHELXL-2014/7
_audit_update_record
;
2018-07-02 deposited with the CCDC.
2018-08-28 downloaded from the CCDC.
;
_cell_angle_alpha 90
_cell_angle_beta 95.506(5)
_cell_angle_gamma 90
_cell_formula_units_Z 4
_cell_length_a 13.5259(12)
_cell_length_b 9.7850(9)
_cell_length_c 29.268(3)
_cell_measurement_reflns_used 9856
_cell_measurement_temperature 296(2)
_cell_measurement_theta_max 26.61
_cell_measurement_theta_min 2.57
_cell_volume 3855.8(6)
_computing_structure_refinement 'SHELXL-2014/7 (Sheldrick, 2014)'
_diffrn_ambient_temperature 296(2)
_diffrn_measured_fraction_theta_full 0.999
_diffrn_measured_fraction_theta_max 0.987
_diffrn_measurement_device_type 'Bruker APEX-II CCD'
_diffrn_measurement_method '\f and \w scans'
_diffrn_radiation_type MoK\a
_diffrn_radiation_wavelength 0.71073
_diffrn_reflns_av_R_equivalents 0.0971
_diffrn_reflns_av_unetI/netI 0.0526
_diffrn_reflns_Laue_measured_fraction_full 0.999
_diffrn_reflns_Laue_measured_fraction_max 0.987
_diffrn_reflns_limit_h_max 17
_diffrn_reflns_limit_h_min -17
_diffrn_reflns_limit_k_max 12
_diffrn_reflns_limit_k_min -12
_diffrn_reflns_limit_l_max 37
_diffrn_reflns_limit_l_min -37
_diffrn_reflns_number 71070
_diffrn_reflns_point_group_measured_fraction_full 0.999
_diffrn_reflns_point_group_measured_fraction_max 0.987
_diffrn_reflns_theta_full 25.242
_diffrn_reflns_theta_max 27.490
_diffrn_reflns_theta_min 2.196
_exptl_absorpt_coefficient_mu 0.067
_exptl_absorpt_correction_type multi-scan
_exptl_crystal_colour colourless
_exptl_crystal_density_diffrn 1.118
_exptl_crystal_description BLOCK
_exptl_crystal_F_000 1416
_exptl_crystal_size_max 0.35
_exptl_crystal_size_mid 0.2
_exptl_crystal_size_min 0.12
_exptl_transmission_factor_max 0.7455
_exptl_transmission_factor_min 0.5949
_refine_diff_density_max 0.194
_refine_diff_density_min -0.234
_refine_diff_density_rms 0.056
_refine_ls_extinction_method none
_refine_ls_goodness_of_fit_ref 1.120
_refine_ls_hydrogen_treatment constr
_refine_ls_matrix_type full
_refine_ls_number_parameters 223
_refine_ls_number_reflns 4378
_refine_ls_number_restraints 0
_refine_ls_restrained_S_all 1.120
_refine_ls_R_factor_all 0.0984
_refine_ls_R_factor_gt 0.0570
_refine_ls_shift/su_max 0.022
_refine_ls_shift/su_mean 0.004
_refine_ls_structure_factor_coef Fsqd
_refine_ls_weighting_details 'w=1/[\s^2^(Fo^2^)+(0.1000P)^2^] where P=(Fo^2^+2Fc^2^)/3'
_refine_ls_weighting_scheme calc
_refine_ls_wR_factor_gt 0.1514
_refine_ls_wR_factor_ref 0.1694
_reflns_Friedel_coverage 0.000
_reflns_number_gt 3010
_reflns_number_total 4378
_reflns_threshold_expression 'I > 2\s(I)'
_cod_data_source_file c8cc05469j2.cif
_cod_data_source_block B180617D_0m
_cod_depositor_comments
;
The following automatic conversions were performed:

data item '_space_group_crystal_system' value 'Monoclinic' was
changed to 'monoclinic' in accordance with the
/home/saulius/struct/COD-crude-data/automatic-downloads/DataCite-retrospective/RSC/depositions/lib/dictionaries/cif_core.dic
dictionary named 'cif_core.dic' version 2.4.2 last updated on
2011-04-26.

Automatic conversion script
Id: cif_fix_values 6909 2019-04-08 15:41:33Z antanas 
;
_cod_original_sg_symbol_H-M 'I 2/c'
_cod_database_code 7125343
_shelx_shelxl_version_number 2014/7
_shelx_space_group_comment
;
The symmetry employed for this shelxl refinement is uniquely defined
by the following loop, which should always be used as a source of
symmetry information in preference to the above space-group names.
They are only intended as comments.
;

loop_
_space_group_symop_operation_xyz
'x, y, z'
'-x, y, -z+1/2'
'x+1/2, y+1/2, z+1/2'
'-x+1/2, y+1/2, -z+1'
'-x, -y, -z'
'x, -y, z-1/2'
'-x+1/2, -y+1/2, -z+1/2'
'x+1/2, -y+1/2, z'

loop_
_atom_site_label
_atom_site_type_symbol
_atom_site_fract_x
_atom_site_fract_y
_atom_site_fract_z
_atom_site_U_iso_or_equiv
_atom_site_adp_type
_atom_site_occupancy
_atom_site_site_symmetry_order
_atom_site_calc_flag
_atom_site_refinement_flags_posn
_atom_site_refinement_flags_adp
O1 O 0.12566(8) -0.06029(12) 0.22579(3) 0.0346(3) Uani 1 1 d . .
H1 H 0.1638 -0.0283 0.2465 0.052 Uiso 1 1 d R U
N1 N 0.29817(9) 0.07134(12) 0.26137(4) 0.0258(3) Uani 1 1 d . .
C23 C 0.32590(12) -0.08635(16) 0.32610(6) 0.0337(4) Uani 1 1 d . .
H23 H 0.3104 -0.1590 0.3062 0.040 Uiso 1 1 calc R U
C24 C 0.34723(13) -0.11158(18) 0.37227(6) 0.0389(4) Uani 1 1 d . .
H24 H 0.3453 -0.2008 0.3831 0.047 Uiso 1 1 calc R U
C25 C 0.37138(13) -0.00637(19) 0.40259(6) 0.0394(4) Uani 1 1 d . .
H25 H 0.3872 -0.0239 0.4337 0.047 Uiso 1 1 calc R U
C26 C 0.37162(13) 0.12485(19) 0.38600(6) 0.0394(4) Uani 1 1 d . .
H26 H 0.3869 0.1969 0.4062 0.047 Uiso 1 1 calc R U
C27 C 0.34950(12) 0.15127(16) 0.33987(5) 0.0331(4) Uani 1 1 d . .
H27 H 0.3496 0.2411 0.3295 0.040 Uiso 1 1 calc R U
C28 C 0.32706(10) 0.04592(15) 0.30861(5) 0.0243(4) Uani 1 1 d . .
C29 C 0.29774(11) 0.21347(15) 0.24553(5) 0.0273(4) Uani 1 1 d . .
H29A H 0.3539 0.2614 0.2612 0.033 Uiso 1 1 d R U
H29B H 0.3050 0.2152 0.2129 0.033 Uiso 1 1 d R U
C30 C 0.33343(12) -0.02495(16) 0.22733(5) 0.0298(4) Uani 1 1 d . .
H30A H 0.3352 -0.1169 0.2398 0.036 Uiso 1 1 calc R U
H30B H 0.4003 -0.0004 0.2211 0.036 Uiso 1 1 calc R U
C31 C 0.26553(11) -0.02135(15) 0.18310(5) 0.0251(4) Uani 1 1 d . .
C32 C 0.16289(11) -0.03772(15) 0.18441(5) 0.0252(4) Uani 1 1 d . .
C33 C 0.09771(11) -0.03090(15) 0.14435(5) 0.0248(4) Uani 1 1 d . .
C34 C -0.01574(11) -0.04097(17) 0.14543(5) 0.0310(4) Uani 1 1 d . .
C35 C -0.04491(12) -0.17477(18) 0.16781(6) 0.0406(4) Uani 1 1 d . .
H35A H -0.0172 -0.1767 0.1993 0.061 Uiso 1 1 calc R U
H35B H -0.0199 -0.2507 0.1517 0.061 Uiso 1 1 calc R U
H35C H -0.1160 -0.1807 0.1666 0.061 Uiso 1 1 calc R U
C36 C -0.05216(12) 0.08063(19) 0.17245(6) 0.0405(4) Uani 1 1 d . .
H36A H -0.0338 0.1644 0.1585 0.061 Uiso 1 1 calc R U
H36B H -0.0224 0.0770 0.2035 0.061 Uiso 1 1 calc R U
H36C H -0.1231 0.0764 0.1722 0.061 Uiso 1 1 calc R U
C37 C -0.06982(12) -0.0352(2) 0.09713(6) 0.0456(5) Uani 1 1 d . .
H37A H -0.0480 -0.1095 0.0792 0.068 Uiso 1 1 calc R U
H37B H -0.0553 0.0499 0.0829 0.068 Uiso 1 1 calc R U
H37C H -0.1401 -0.0425 0.0990 0.068 Uiso 1 1 calc R U
C38 C 0.14054(11) -0.01153(15) 0.10348(5) 0.0259(4) Uani 1 1 d . .
H38 H 0.0986 -0.0086 0.0764 0.031 Uiso 1 1 calc R U
C39 C 0.24186(11) 0.00373(15) 0.10043(5) 0.0260(4) Uani 1 1 d . .
C40 C 0.28596(12) 0.02333(17) 0.05458(5) 0.0332(4) Uani 1 1 d . .
C41 C 0.20646(15) 0.0316(3) 0.01407(6) 0.0568(6) Uani 1 1 d . .
H41A H 0.1700 -0.0526 0.0115 0.085 Uiso 1 1 calc R U
H41B H 0.2374 0.0471 -0.0136 0.085 Uiso 1 1 calc R U
H41C H 0.1619 0.1055 0.0188 0.085 Uiso 1 1 calc R U
C42 C 0.35470(16) -0.0972(2) 0.04706(7) 0.0555(6) Uani 1 1 d . .
H42A H 0.3847 -0.0842 0.0189 0.083 Uiso 1 1 calc R U
H42B H 0.3169 -0.1804 0.0453 0.083 Uiso 1 1 calc R U
H42C H 0.4056 -0.1026 0.0722 0.083 Uiso 1 1 calc R U
C43 C 0.34621(16) 0.1559(2) 0.05588(7) 0.0553(5) Uani 1 1 d . .
H43A H 0.3033 0.2320 0.0602 0.083 Uiso 1 1 calc R U
H43B H 0.3753 0.1667 0.0274 0.083 Uiso 1 1 calc R U
H43C H 0.3978 0.1523 0.0808 0.083 Uiso 1 1 calc R U
C44 C 0.30318(11) -0.00060(16) 0.14138(5) 0.0266(4) Uani 1 1 d . .
H44 H 0.3713 0.0108 0.1407 0.032 Uiso 1 1 calc R U

loop_
_atom_site_aniso_label
_atom_site_aniso_U_11
_atom_site_aniso_U_22
_atom_site_aniso_U_33
_atom_site_aniso_U_23
_atom_site_aniso_U_13
_atom_site_aniso_U_12
O1 0.0372(6) 0.0449(7) 0.0221(6) -0.0017(5) 0.0044(5) -0.0095(5)
N1 0.0338(7) 0.0211(7) 0.0214(7) 0.0007(5) -0.0025(5) 0.0020(5)
C23 0.0446(10) 0.0250(8) 0.0316(9) 0.0020(7) 0.0041(7) 0.0040(7)
C24 0.0524(11) 0.0313(9) 0.0338(10) 0.0095(8) 0.0089(8) 0.0108(8)
C25 0.0422(10) 0.0511(11) 0.0243(9) 0.0074(8) 0.0003(7) 0.0132(8)
C26 0.0451(10) 0.0406(10) 0.0301(9) -0.0055(8) -0.0080(7) 0.0036(8)
C27 0.0405(9) 0.0254(9) 0.0312(9) 0.0022(7) -0.0089(7) 0.0000(7)
C28 0.0229(7) 0.0255(8) 0.0238(8) 0.0016(6) -0.0012(6) 0.0025(6)
C29 0.0334(8) 0.0235(8) 0.0240(8) 0.0034(6) -0.0031(6) -0.0009(6)
C30 0.0339(8) 0.0303(9) 0.0247(8) -0.0008(7) -0.0004(7) 0.0051(7)
C31 0.0300(8) 0.0207(8) 0.0238(8) -0.0017(6) -0.0009(6) 0.0028(6)
C32 0.0345(9) 0.0205(8) 0.0208(8) -0.0019(6) 0.0040(6) -0.0022(6)
C33 0.0277(8) 0.0213(8) 0.0253(8) -0.0052(6) 0.0011(6) -0.0015(6)
C34 0.0264(8) 0.0351(9) 0.0316(9) -0.0047(7) 0.0023(7) -0.0031(7)
C35 0.0323(9) 0.0401(10) 0.0498(11) -0.0025(9) 0.0059(8) -0.0097(8)
C36 0.0310(8) 0.0435(10) 0.0479(11) -0.0051(9) 0.0081(7) 0.0034(8)
C37 0.0309(9) 0.0653(13) 0.0390(11) -0.0042(9) -0.0042(8) -0.0033(8)
C38 0.0312(8) 0.0233(8) 0.0221(8) -0.0027(6) -0.0027(6) 0.0000(6)
C39 0.0336(9) 0.0212(8) 0.0230(8) -0.0004(6) 0.0020(6) 0.0007(6)
C40 0.0351(9) 0.0399(10) 0.0252(8) 0.0016(7) 0.0060(7) 0.0015(7)
C41 0.0553(12) 0.0876(17) 0.0275(10) 0.0100(10) 0.0046(8) 0.0023(11)
C42 0.0667(13) 0.0630(14) 0.0395(11) 0.0014(10) 0.0190(9) 0.0176(11)
C43 0.0626(12) 0.0569(14) 0.0484(12) 0.0093(10) 0.0157(10) -0.0132(10)
C44 0.0262(8) 0.0263(8) 0.0274(8) -0.0004(6) 0.0028(6) 0.0015(6)

loop_
_atom_type_symbol
_atom_type_description
_atom_type_scat_dispersion_real
_atom_type_scat_dispersion_imag
_atom_type_scat_source
C C 0.0033 0.0016 'International Tables Vol C Tables 4.2.6.8 and 6.1.1.4'
H H 0.0000 0.0000 'International Tables Vol C Tables 4.2.6.8 and 6.1.1.4'
N N 0.0061 0.0033 'International Tables Vol C Tables 4.2.6.8 and 6.1.1.4'
O O 0.0106 0.0060 'International Tables Vol C Tables 4.2.6.8 and 6.1.1.4'

loop_
_geom_angle_atom_site_label_1
_geom_angle_atom_site_label_2
_geom_angle_atom_site_label_3
_geom_angle
_geom_angle_site_symmetry_1
_geom_angle_site_symmetry_3
C32 O1 H1 109.5 . .
C28 N1 C29 117.76(12) . .
C28 N1 C30 117.77(11) . .
C29 N1 C30 112.47(12) . .
C24 C23 C28 121.25(15) . .
C24 C23 H23 119.4 . .
C28 C23 H23 119.4 . .
C25 C24 C23 120.84(16) . .
C25 C24 H24 119.6 . .
C23 C24 H24 119.6 . .
C26 C25 C24 118.64(15) . .
C26 C25 H25 120.7 . .
C24 C25 H25 120.7 . .
C25 C26 C27 120.93(16) . .
C25 C26 H26 119.5 . .
C27 C26 H26 119.5 . .
C26 C27 C28 121.17(15) . .
C26 C27 H27 119.4 . .
C28 C27 H27 119.4 . .
C23 C28 C27 117.14(14) . .
C23 C28 N1 120.54(13) . .
C27 C28 N1 122.11(13) . .
N1 C29 C29 111.67(16) . 7
N1 C29 H29A 109.3 . .
C29 C29 H29A 109.3 7 .
N1 C29 H29B 109.3 . .
C29 C29 H29B 109.2 7 .
H29A C29 H29B 107.9 . .
N1 C30 C31 110.60(12) . .
N1 C30 H30A 109.5 . .
C31 C30 H30A 109.5 . .
N1 C30 H30B 109.5 . .
C31 C30 H30B 109.5 . .
H30A C30 H30B 108.1 . .
C44 C31 C32 119.39(13) . .
C44 C31 C30 120.93(14) . .
C32 C31 C30 119.67(13) . .
O1 C32 C31 119.36(13) . .
O1 C32 C33 119.46(13) . .
C31 C32 C33 121.17(13) . .
C38 C33 C32 116.50(13) . .
C38 C33 C34 121.60(13) . .
C32 C33 C34 121.89(13) . .
C35 C34 C37 107.87(14) . .
C35 C34 C36 109.47(14) . .
C37 C34 C36 107.39(14) . .
C35 C34 C33 111.17(13) . .
C37 C34 C33 111.57(13) . .
C36 C34 C33 109.28(12) . .
C34 C35 H35A 109.5 . .
C34 C35 H35B 109.5 . .
H35A C35 H35B 109.5 . .
C34 C35 H35C 109.5 . .
H35A C35 H35C 109.5 . .
H35B C35 H35C 109.5 . .
C34 C36 H36A 109.5 . .
C34 C36 H36B 109.5 . .
H36A C36 H36B 109.5 . .
C34 C36 H36C 109.5 . .
H36A C36 H36C 109.5 . .
H36B C36 H36C 109.5 . .
C34 C37 H37A 109.5 . .
C34 C37 H37B 109.5 . .
H37A C37 H37B 109.5 . .
C34 C37 H37C 109.5 . .
H37A C37 H37C 109.5 . .
H37B C37 H37C 109.5 . .
C39 C38 C33 124.35(13) . .
C39 C38 H38 117.8 . .
C33 C38 H38 117.8 . .
C38 C39 C44 116.84(14) . .
C38 C39 C40 122.60(13) . .
C44 C39 C40 120.55(14) . .
C41 C40 C42 108.78(16) . .
C41 C40 C43 107.96(15) . .
C42 C40 C43 109.11(16) . .
C41 C40 C39 112.52(14) . .
C42 C40 C39 108.81(14) . .
C43 C40 C39 109.61(14) . .
C40 C41 H41A 109.5 . .
C40 C41 H41B 109.5 . .
H41A C41 H41B 109.5 . .
C40 C41 H41C 109.5 . .
H41A C41 H41C 109.5 . .
H41B C41 H41C 109.5 . .
C40 C42 H42A 109.5 . .
C40 C42 H42B 109.5 . .
H42A C42 H42B 109.5 . .
C40 C42 H42C 109.5 . .
H42A C42 H42C 109.5 . .
H42B C42 H42C 109.5 . .
C40 C43 H43A 109.5 . .
C40 C43 H43B 109.5 . .
H43A C43 H43B 109.5 . .
C40 C43 H43C 109.5 . .
H43A C43 H43C 109.5 . .
H43B C43 H43C 109.5 . .
C31 C44 C39 121.72(14) . .
C31 C44 H44 119.1 . .
C39 C44 H44 119.1 . .

loop_
_geom_bond_atom_site_label_1
_geom_bond_atom_site_label_2
_geom_bond_distance
_geom_bond_site_symmetry_2
O1 C32 1.3735(17) .
O1 H1 0.8200 .
N1 C28 1.4223(18) .
N1 C29 1.4658(19) .
N1 C30 1.483(2) .
C23 C24 1.377(2) .
C23 C28 1.392(2) .
C23 H23 0.9300 .
C24 C25 1.378(3) .
C24 H24 0.9300 .
C25 C26 1.373(2) .
C25 H25 0.9300 .
C26 C27 1.379(2) .
C26 H26 0.9300 .
C27 C28 1.392(2) .
C27 H27 0.9300 .
C29 C29 1.521(3) 7
C29 H29A 0.9699 .
C29 H29B 0.9701 .
C30 C31 1.514(2) .
C30 H30A 0.9700 .
C30 H30B 0.9700 .
C31 C44 1.382(2) .
C31 C32 1.402(2) .
C32 C33 1.399(2) .
C33 C38 1.391(2) .
C33 C34 1.541(2) .
C34 C35 1.533(2) .
C34 C37 1.529(2) .
C34 C36 1.536(2) .
C35 H35A 0.9600 .
C35 H35B 0.9600 .
C35 H35C 0.9600 .
C36 H36A 0.9600 .
C36 H36B 0.9600 .
C36 H36C 0.9600 .
C37 H37A 0.9600 .
C37 H37B 0.9600 .
C37 H37C 0.9600 .
C38 C39 1.390(2) .
C38 H38 0.9300 .
C39 C44 1.391(2) .
C39 C40 1.532(2) .
C40 C41 1.525(2) .
C40 C42 1.531(3) .
C40 C43 1.531(3) .
C41 H41A 0.9600 .
C41 H41B 0.9600 .
C41 H41C 0.9600 .
C42 H42A 0.9600 .
C42 H42B 0.9600 .
C42 H42C 0.9600 .
C43 H43A 0.9600 .
C43 H43B 0.9600 .
C43 H43C 0.9600 .
C44 H44 0.9300 .

loop_
_geom_torsion_atom_site_label_1
_geom_torsion_atom_site_label_2
_geom_torsion_atom_site_label_3
_geom_torsion_atom_site_label_4
_geom_torsion
_geom_torsion_site_symmetry_4
C28 C23 C24 C25 -0.6(3) .
C23 C24 C25 C26 1.4(3) .
C24 C25 C26 C27 -0.9(3) .
C25 C26 C27 C28 -0.5(3) .
C24 C23 C28 C27 -0.8(2) .
C24 C23 C28 N1 -175.61(14) .
C26 C27 C28 C23 1.3(2) .
C26 C27 C28 N1 176.10(14) .
C29 N1 C28 C23 177.89(13) .
C30 N1 C28 C23 -42.17(19) .
C29 N1 C28 C27 3.3(2) .
C30 N1 C28 C27 143.23(15) .
C28 N1 C29 C29 -83.12(18) 7
C30 N1 C29 C29 134.92(15) 7
C28 N1 C30 C31 156.39(12) .
C29 N1 C30 C31 -61.66(16) .
N1 C30 C31 C44 127.49(15) .
N1 C30 C31 C32 -51.77(18) .
C44 C31 C32 O1 179.07(13) .
C30 C31 C32 O1 -1.7(2) .
C44 C31 C32 C33 -1.2(2) .
C30 C31 C32 C33 178.09(13) .
O1 C32 C33 C38 -178.30(13) .
C31 C32 C33 C38 2.0(2) .
O1 C32 C33 C34 3.1(2) .
C31 C32 C33 C34 -176.68(13) .
C38 C33 C34 C35 123.67(16) .
C32 C33 C34 C35 -57.76(19) .
C38 C33 C34 C37 3.2(2) .
C32 C33 C34 C37 -178.22(14) .
C38 C33 C34 C36 -115.39(16) .
C32 C33 C34 C36 63.18(19) .
C32 C33 C38 C39 -1.3(2) .
C34 C33 C38 C39 177.35(14) .
C33 C38 C39 C44 -0.2(2) .
C33 C38 C39 C40 179.32(14) .
C38 C39 C40 C41 3.1(2) .
C44 C39 C40 C41 -177.45(15) .
C38 C39 C40 C42 -117.56(17) .
C44 C39 C40 C42 61.92(19) .
C38 C39 C40 C43 123.20(17) .
C44 C39 C40 C43 -57.32(19) .
C32 C31 C44 C39 -0.4(2) .
C30 C31 C44 C39 -179.65(13) .
C38 C39 C44 C31 1.0(2) .
C40 C39 C44 C31 -178.47(14) .
